data_7005636
loop_
_publ_author_name
'Chan, Zhi-Kai'
'Chen, Tsun-Ren'
'Chen, Jhy-Der'
'Wang, Ju-Chun'
'Liu, C. W.'

_publ_section_title
;
 Crystal structures and solution behaviors of dinuclear d(10)-metal
 complexes containing anions of N,N'-bis(pyrimidine-2-yl)formamidine.
;
_journal_issue 31
_journal_name_full 'Dalton transactions (Cambridge, England : 2003)'
_journal_page_first 3450
_journal_page_last 3458
_journal_paper_doi 10.1039/b703727a
_journal_year 2007
_chemical_formula_sum 'C27 H21 I3 N18 Zn2'
_chemical_formula_weight 1109.06
_chemical_name_systematic
;
?
;
_space_group_IT_number 15
_symmetry_cell_setting monoclinic
_symmetry_space_group_name_Hall '-C 2yc'
_symmetry_space_group_name_H-M 'C 1 2/c 1'
_atom_sites_solution_hydrogens geom
_atom_sites_solution_primary direct
_atom_sites_solution_secondary difmap
_audit_creation_method SHELXL-97
_cell_angle_alpha 90.00
_cell_angle_beta 102.3440(10)
_cell_angle_gamma 90.00
_cell_formula_units_Z 8
_cell_length_a 30.688(2)
_cell_length_b 11.6319(7)
_cell_length_c 25.9213(17)
_cell_measurement_temperature 293(2)
_cell_volume 9039.0(10)
_computing_cell_refinement 'Bruker SMART'
_computing_data_collection 'Bruker SMART'
_computing_data_reduction 'Bruker SAINT'
_computing_molecular_graphics 'Bruker SHELXTL'
_computing_publication_material 'Bruker SHELXTL'
_computing_structure_refinement 'Bruker SHELXTL'
_computing_structure_solution 'Bruker SHELXTL'
_diffrn_ambient_temperature 293(2)
_diffrn_measured_fraction_theta_full 0.999
_diffrn_measured_fraction_theta_max 0.999
_diffrn_measurement_device_type 'CCD area detector'
_diffrn_measurement_method 'phi and omega scans'
_diffrn_radiation_monochromator graphite
_diffrn_radiation_source 'fine-focus sealed tube'
_diffrn_radiation_type MoK\a
_diffrn_radiation_wavelength 0.71073
_diffrn_reflns_av_R_equivalents 0.0718
_diffrn_reflns_av_sigmaI/netI 0.0492
_diffrn_reflns_limit_h_max 36
_diffrn_reflns_limit_h_min -36
_diffrn_reflns_limit_k_max 14
_diffrn_reflns_limit_k_min -14
_diffrn_reflns_limit_l_max 31
_diffrn_reflns_limit_l_min -31
_diffrn_reflns_number 48772
_diffrn_reflns_theta_full 25.38
_diffrn_reflns_theta_max 25.38
_diffrn_reflns_theta_min 1.36
_exptl_absorpt_coefficient_mu 3.150
_exptl_absorpt_correction_T_max 0.3319
_exptl_absorpt_correction_T_min 0.2423
_exptl_absorpt_correction_type empirical
_exptl_crystal_colour red
_exptl_crystal_density_diffrn 1.630
_exptl_crystal_density_method 'not measured'
_exptl_crystal_description plate
_exptl_crystal_F_000 4224
_exptl_crystal_size_max 0.200
_exptl_crystal_size_mid 0.100
_exptl_crystal_size_min 0.010
_refine_diff_density_max 0.600
_refine_diff_density_min -0.365
_refine_diff_density_rms 0.060
_refine_ls_extinction_method none
_refine_ls_goodness_of_fit_ref 1.031
_refine_ls_hydrogen_treatment constr
_refine_ls_matrix_type full
_refine_ls_number_parameters 451
_refine_ls_number_reflns 8277
_refine_ls_number_restraints 0
_refine_ls_restrained_S_all 1.031
_refine_ls_R_factor_all 0.0571
_refine_ls_R_factor_gt 0.0303
_refine_ls_shift/su_max 0.001
_refine_ls_shift/su_mean 0.000
_refine_ls_structure_factor_coef Fsqd
_refine_ls_weighting_details 'calc w=1/[\s^2^(Fo^2^)+(0.0100P)^2^+0.0000P] where P=(Fo^2^+2Fc^2^)/3'
_refine_ls_weighting_scheme calc
_refine_ls_wR_factor_gt 0.0542
_refine_ls_wR_factor_ref 0.0564
_reflns_number_gt 4859
_reflns_number_total 8277
_reflns_threshold_expression >2sigma(I)
_cod_data_source_file b703727a.txt
_cod_data_source_block 1a
_cod_depositor_comments
;
The following automatic conversions were performed:
'_symmetry_cell_setting' value 'Monoclinic' changed to 'monoclinic'
according to '/home/saulius/struct/CIF-dictionaries/cif_core.dic'
dictionary named 'cif_core.dic' version 2.4.1 from 2010-06-29.

Automatic conversion script
Id: cif_fix_enum 1527 2010-12-29 10:47:43Z saulius 
;
_cod_original_sg_symbol_H-M C2/c
_cod_database_code 7005636

loop_
_symmetry_equiv_pos_as_xyz
'x, y, z'
'-x, y, -z+1/2'
'x+1/2, y+1/2, z'
'-x+1/2, y+1/2, -z+1/2'
'-x, -y, -z'
'x, -y, z-1/2'
'-x+1/2, -y+1/2, -z'
'x+1/2, -y+1/2, z-1/2'

loop_
_atom_site_label
_atom_site_type_symbol
_atom_site_fract_x
_atom_site_fract_y
_atom_site_fract_z
_atom_site_U_iso_or_equiv
_atom_site_adp_type
_atom_site_occupancy
_atom_site_symmetry_multiplicity
_atom_site_calc_flag
_atom_site_refinement_flags
_atom_site_disorder_assembly
_atom_site_disorder_group
Zn1 Zn 0.539968(12) 0.88631(4) 0.118727(16) 0.06301(12) Uani 1 1 d . . .
Zn2 Zn 0.432448(13) 0.77828(3) 0.146658(16) 0.06131(12) Uani 1 1 d . . .
I1 I 0.231302(8) 0.65937(2) 0.170407(11) 0.08276(10) Uani 1 1 d . . .
I2 I 0.238357(11) 0.48979(3) 0.089585(13) 0.11693(13) Uani 1 1 d . . .
I3 I 0.220821(9) 0.82634(3) 0.249681(13) 0.10564(12) Uani 1 1 d . . .
N1 N 0.38558(9) 0.8555(2) 0.20071(10) 0.0591(7) Uani 1 1 d . . .
N2 N 0.40286(9) 1.0498(2) 0.22523(10) 0.0601(7) Uani 1 1 d . . .
N3 N 0.44733(8) 0.9322(2) 0.18174(10) 0.0513(7) Uani 1 1 d . . .
N4 N 0.51121(8) 1.0025(2) 0.16039(10) 0.0521(7) Uani 1 1 d . . .
N5 N 0.53175(9) 1.1993(3) 0.17539(11) 0.0642(8) Uani 1 1 d . . .
N6 N 0.57038(9) 1.0659(2) 0.13165(10) 0.0603(7) Uani 1 1 d . . .
N7 N 0.38031(9) 0.7601(2) 0.08449(11) 0.0562(7) Uani 1 1 d . . .
N8 N 0.37876(10) 0.7817(3) -0.00770(12) 0.0749(9) Uani 1 1 d . . .
N9 N 0.44329(8) 0.8148(2) 0.06150(10) 0.0509(7) Uani 1 1 d . . .
N10 N 0.51158(8) 0.8585(2) 0.04425(10) 0.0532(7) Uani 1 1 d . . .
N11 N 0.52499(9) 0.8261(3) -0.04112(12) 0.0676(8) Uani 1 1 d . . .
N12 N 0.57934(10) 0.9074(3) 0.02924(11) 0.0718(8) Uani 1 1 d . . .
N13 N 0.39786(11) 0.5659(3) 0.17477(12) 0.0725(8) Uani 1 1 d . . .
N14 N 0.46201(10) 0.4437(3) 0.19210(12) 0.0784(9) Uani 1 1 d . . .
N15 N 0.46610(9) 0.6393(2) 0.17068(10) 0.0576(7) Uani 1 1 d . . .
N16 N 0.53311(10) 0.7147(2) 0.16213(11) 0.0624(8) Uani 1 1 d . . .
N17 N 0.59993(12) 0.6053(3) 0.18744(14) 0.0911(11) Uani 1 1 d . . .
N18 N 0.59587(9) 0.7894(3) 0.14702(11) 0.0658(8) Uani 1 1 d . . .
C1 C 0.34886(12) 0.8626(3) 0.21934(14) 0.0710(10) Uani 1 1 d . . .
H1A H 0.3302 0.7990 0.2168 0.085 Uiso 1 1 calc R . .
C2 C 0.33751(12) 0.9604(4) 0.24217(14) 0.0752(11) Uani 1 1 d . . .
H2B H 0.3119 0.9643 0.2558 0.090 Uiso 1 1 calc R . .
C3 C 0.36563(12) 1.0530(3) 0.24411(13) 0.0702(10) Uani 1 1 d . . .
H3A H 0.3584 1.1210 0.2592 0.084 Uiso 1 1 calc R . .
C4 C 0.41077(11) 0.9497(3) 0.20448(12) 0.0517(8) Uani 1 1 d . . .
C5 C 0.47680(11) 1.0134(3) 0.18247(12) 0.0520(8) Uani 1 1 d . . .
H5B H 0.4732 1.0821 0.1994 0.062 Uiso 1 1 calc R . .
C6 C 0.53840(11) 1.0959(3) 0.15691(13) 0.0543(9) Uani 1 1 d . . .
C7 C 0.56080(14) 1.2795(3) 0.16623(15) 0.0788(11) Uani 1 1 d . . .
H7A H 0.5580 1.3539 0.1782 0.095 Uiso 1 1 calc R . .
C8 C 0.59464(14) 1.2567(4) 0.13982(17) 0.0841(12) Uani 1 1 d . . .
H8B H 0.6142 1.3140 0.1341 0.101 Uiso 1 1 calc R . .
C9 C 0.59816(12) 1.1483(4) 0.12284(14) 0.0749(11) Uani 1 1 d . . .
H9A H 0.6203 1.1306 0.1047 0.090 Uiso 1 1 calc R . .
C10 C 0.33886(13) 0.7239(3) 0.07377(16) 0.0734(11) Uani 1 1 d . . .
H10A H 0.3253 0.7043 0.1014 0.088 Uiso 1 1 calc R . .
C11 C 0.31517(13) 0.7144(4) 0.02275(19) 0.0907(13) Uani 1 1 d . . .
H11B H 0.2858 0.6886 0.0151 0.109 Uiso 1 1 calc R . .
C12 C 0.33678(13) 0.7449(4) -0.01656(16) 0.0884(13) Uani 1 1 d . . .
H12B H 0.3211 0.7395 -0.0514 0.106 Uiso 1 1 calc R . .
C13 C 0.39924(11) 0.7856(3) 0.04329(15) 0.0559(9) Uani 1 1 d . . .
C14 C 0.46944(11) 0.8296(3) 0.02757(13) 0.0539(8) Uani 1 1 d . . .
H14B H 0.4580 0.8195 -0.0084 0.065 Uiso 1 1 calc R . .
C15 C 0.53931(11) 0.8650(3) 0.00798(15) 0.0570(9) Uani 1 1 d . . .
C16 C 0.55487(14) 0.8316(3) -0.07151(15) 0.0798(11) Uani 1 1 d . . .
H16A H 0.5471 0.8041 -0.1059 0.096 Uiso 1 1 calc R . .
C17 C 0.59669(14) 0.8764(4) -0.05394(19) 0.0920(13) Uani 1 1 d . . .
H17B H 0.6168 0.8810 -0.0761 0.110 Uiso 1 1 calc R . .
C18 C 0.60792(13) 0.9143(4) -0.00276(19) 0.0886(13) Uani 1 1 d . . .
H18A H 0.6361 0.9454 0.0099 0.106 Uiso 1 1 calc R . .
C19 C 0.37323(14) 0.4765(4) 0.18209(16) 0.0900(12) Uani 1 1 d . . .
H19A H 0.3427 0.4872 0.1790 0.108 Uiso 1 1 calc R . .
C20 C 0.39068(17) 0.3684(4) 0.19407(17) 0.0960(14) Uani 1 1 d . . .
H20A H 0.3729 0.3060 0.1983 0.115 Uiso 1 1 calc R . .
C21 C 0.43519(18) 0.3585(4) 0.19929(16) 0.0924(14) Uani 1 1 d . . .
H21A H 0.4480 0.2869 0.2086 0.111 Uiso 1 1 calc R . .
C22 C 0.44099(14) 0.5444(3) 0.18016(12) 0.0594(9) Uani 1 1 d . . .
C23 C 0.50958(13) 0.6303(3) 0.17505(13) 0.0627(9) Uani 1 1 d . . .
H23A H 0.5238 0.5621 0.1876 0.075 Uiso 1 1 calc R . .
C24 C 0.57814(13) 0.6983(4) 0.16668(14) 0.0671(10) Uani 1 1 d . . .
C25 C 0.64288(18) 0.6053(5) 0.18793(19) 0.1078(16) Uani 1 1 d . . .
H25A H 0.6595 0.5413 0.2017 0.129 Uiso 1 1 calc R . .
C26 C 0.66451(15) 0.6945(5) 0.16930(19) 0.1020(16) Uani 1 1 d . . .
H26A H 0.6951 0.6920 0.1710 0.122 Uiso 1 1 calc R . .
C27 C 0.63929(13) 0.7878(4) 0.14797(15) 0.0831(12) Uani 1 1 d . . .
H27A H 0.6526 0.8493 0.1343 0.100 Uiso 1 1 calc R . .

loop_
_atom_site_aniso_label
_atom_site_aniso_U_11
_atom_site_aniso_U_22
_atom_site_aniso_U_33
_atom_site_aniso_U_23
_atom_site_aniso_U_13
_atom_site_aniso_U_12
Zn1 0.0559(2) 0.0670(3) 0.0651(3) -0.0088(2) 0.0106(2) 0.0043(2)
Zn2 0.0657(3) 0.0475(2) 0.0683(3) -0.0023(2) 0.0090(2) 0.00416(19)
I1 0.05673(15) 0.0902(2) 0.0999(2) 0.02709(16) 0.01343(14) -0.00692(13)
I2 0.1125(3) 0.1198(3) 0.1206(3) -0.0109(2) 0.0297(2) -0.0229(2)
I3 0.07032(19) 0.1066(2) 0.1443(3) -0.0032(2) 0.03260(18) 0.00494(16)
N1 0.0623(18) 0.053(2) 0.067(2) -0.0032(15) 0.0245(16) -0.0075(15)
N2 0.0627(19) 0.059(2) 0.0623(19) -0.0084(16) 0.0212(15) -0.0028(15)
N3 0.0516(17) 0.0466(18) 0.0579(18) -0.0018(13) 0.0168(14) -0.0003(14)
N4 0.0500(16) 0.0464(18) 0.0597(18) -0.0062(13) 0.0114(15) -0.0033(14)
N5 0.068(2) 0.050(2) 0.072(2) -0.0003(16) 0.0112(16) -0.0041(16)
N6 0.0513(17) 0.067(2) 0.0622(19) -0.0002(15) 0.0106(15) -0.0056(16)
N7 0.0467(18) 0.0588(19) 0.067(2) 0.0067(15) 0.0208(16) -0.0030(13)
N8 0.056(2) 0.101(3) 0.063(2) 0.0132(18) 0.0020(17) -0.0143(17)
N9 0.0456(16) 0.0526(18) 0.0538(17) 0.0015(14) 0.0092(14) -0.0025(13)
N10 0.0461(17) 0.0564(19) 0.0580(18) 0.0002(14) 0.0131(15) -0.0036(13)
N11 0.0590(19) 0.091(2) 0.055(2) -0.0002(17) 0.0178(17) 0.0066(16)
N12 0.0553(19) 0.087(2) 0.078(2) -0.0016(18) 0.0236(18) -0.0068(17)
N13 0.076(2) 0.056(2) 0.092(2) 0.0146(17) 0.0323(19) -0.0010(18)
N14 0.100(2) 0.050(2) 0.093(2) 0.0204(18) 0.0373(19) 0.0090(19)
N15 0.0637(19) 0.0467(19) 0.0619(19) 0.0050(14) 0.0122(15) 0.0037(15)
N16 0.0563(19) 0.062(2) 0.067(2) 0.0028(16) 0.0077(16) 0.0053(16)
N17 0.064(2) 0.092(3) 0.109(3) 0.010(2) 0.001(2) 0.027(2)
N18 0.0474(19) 0.075(2) 0.074(2) -0.0102(18) 0.0098(16) -0.0023(15)
C1 0.074(3) 0.066(3) 0.077(3) -0.003(2) 0.025(2) -0.015(2)
C2 0.065(2) 0.088(3) 0.082(3) -0.005(2) 0.035(2) -0.012(2)
C3 0.072(3) 0.075(3) 0.065(2) -0.013(2) 0.018(2) 0.012(2)
C4 0.053(2) 0.050(2) 0.051(2) 0.0023(18) 0.0096(17) 0.0031(18)
C5 0.056(2) 0.049(2) 0.051(2) -0.0003(17) 0.0105(18) 0.0018(18)
C6 0.045(2) 0.056(3) 0.057(2) -0.0021(19) 0.0018(18) -0.0027(19)
C7 0.084(3) 0.056(3) 0.090(3) -0.001(2) 0.003(3) -0.003(2)
C8 0.078(3) 0.080(3) 0.093(3) 0.008(3) 0.016(3) -0.025(2)
C9 0.063(2) 0.097(4) 0.065(3) 0.003(2) 0.012(2) -0.012(2)
C10 0.060(3) 0.083(3) 0.081(3) 0.011(2) 0.023(2) -0.003(2)
C11 0.051(2) 0.118(4) 0.101(4) 0.021(3) 0.012(3) -0.017(2)
C12 0.065(3) 0.116(4) 0.073(3) 0.017(3) -0.010(2) -0.012(2)
C13 0.055(2) 0.048(2) 0.065(3) 0.0034(19) 0.012(2) -0.0002(17)
C14 0.058(2) 0.053(2) 0.051(2) 0.0033(17) 0.0144(19) 0.0032(17)
C15 0.048(2) 0.055(2) 0.070(3) 0.010(2) 0.018(2) 0.0053(17)
C16 0.074(3) 0.105(3) 0.064(3) 0.013(2) 0.022(2) 0.018(2)
C17 0.071(3) 0.122(4) 0.093(4) 0.023(3) 0.041(3) 0.014(3)
C18 0.063(3) 0.109(4) 0.100(4) -0.003(3) 0.030(3) -0.009(2)
C19 0.088(3) 0.080(4) 0.112(4) 0.017(3) 0.043(3) 0.001(3)
C20 0.117(4) 0.066(3) 0.121(4) 0.017(3) 0.061(3) -0.014(3)
C21 0.133(4) 0.049(3) 0.108(4) 0.025(2) 0.055(3) 0.021(3)
C22 0.086(3) 0.044(2) 0.053(2) 0.0073(18) 0.023(2) -0.003(2)
C23 0.070(3) 0.057(3) 0.060(2) 0.0043(19) 0.011(2) 0.010(2)
C24 0.069(3) 0.071(3) 0.056(2) -0.008(2) 0.003(2) 0.007(2)
C25 0.089(4) 0.105(4) 0.119(4) -0.001(3) -0.003(3) 0.029(3)
C26 0.059(3) 0.128(5) 0.113(4) -0.033(3) 0.003(3) 0.021(3)
C27 0.058(3) 0.102(4) 0.087(3) -0.021(3) 0.012(2) -0.006(2)

loop_
_atom_type_symbol
_atom_type_description
_atom_type_scat_dispersion_real
_atom_type_scat_dispersion_imag
_atom_type_scat_source
C C 0.0033 0.0016 'International Tables Vol C Tables 4.2.6.8 and 6.1.1.4'
H H 0.0000 0.0000 'International Tables Vol C Tables 4.2.6.8 and 6.1.1.4'
N N 0.0061 0.0033 'International Tables Vol C Tables 4.2.6.8 and 6.1.1.4'
Zn Zn 0.2839 1.4301 'International Tables Vol C Tables 4.2.6.8 and 6.1.1.4'
I I -0.4742 1.8119 'International Tables Vol C Tables 4.2.6.8 and 6.1.1.4'

loop_
_geom_angle_atom_site_label_1
_geom_angle_atom_site_label_2
_geom_angle_atom_site_label_3
_geom_angle
_geom_angle_site_symmetry_1
_geom_angle_site_symmetry_3
_geom_angle_publ_flag
N10 Zn1 N4 118.44(10) . . ?
N10 Zn1 N18 114.91(11) . . ?
N4 Zn1 N18 126.63(10) . . ?
N10 Zn1 N6 112.05(10) . . ?
N4 Zn1 N6 61.75(10) . . ?
N18 Zn1 N6 99.55(11) . . ?
N10 Zn1 N16 105.51(10) . . ?
N4 Zn1 N16 102.60(10) . . ?
N18 Zn1 N16 60.68(11) . . ?
N6 Zn1 N16 142.34(9) . . ?
N15 Zn2 N3 122.66(11) . . ?
N15 Zn2 N7 116.26(11) . . ?
N3 Zn2 N7 121.07(10) . . ?
N15 Zn2 N9 106.24(10) . . ?
N3 Zn2 N9 101.54(10) . . ?
N7 Zn2 N9 61.04(10) . . ?
N15 Zn2 N1 118.00(10) . . ?
N3 Zn2 N1 60.52(10) . . ?
N7 Zn2 N1 91.93(10) . . ?
N9 Zn2 N1 135.24(9) . . ?
I3 I1 I2 177.914(12) . . ?
C1 N1 C4 116.7(3) . . ?
C1 N1 Zn2 155.1(2) . . ?
C4 N1 Zn2 86.5(2) . . ?
C4 N2 C3 114.7(3) . . ?
C5 N3 C4 120.5(3) . . ?
C5 N3 Zn2 137.6(2) . . ?
C4 N3 Zn2 101.3(2) . . ?
C5 N4 C6 120.4(3) . . ?
C5 N4 Zn1 140.7(2) . . ?
C6 N4 Zn1 98.6(2) . . ?
C6 N5 C7 113.9(3) . . ?
C9 N6 C6 117.3(3) . . ?
C9 N6 Zn1 152.6(3) . . ?
C6 N6 Zn1 89.5(2) . . ?
C10 N7 C13 117.6(3) . . ?
C10 N7 Zn2 140.1(3) . . ?
C13 N7 Zn2 101.9(2) . . ?
C12 N8 C13 114.5(3) . . ?
C14 N9 C13 119.7(3) . . ?
C14 N9 Zn2 151.6(2) . . ?
C13 N9 Zn2 87.2(2) . . ?
C14 N10 C15 119.3(3) . . ?
C14 N10 Zn1 124.2(2) . . ?
C15 N10 Zn1 116.5(2) . . ?
C16 N11 C15 114.8(3) . . ?
C15 N12 C18 115.9(3) . . ?
C19 N13 C22 115.2(3) . . ?
C21 N14 C22 113.8(3) . . ?
C23 N15 C22 120.5(3) . . ?
C23 N15 Zn2 123.4(2) . . ?
C22 N15 Zn2 115.9(2) . . ?
C23 N16 C24 118.3(3) . . ?
C23 N16 Zn1 152.1(2) . . ?
C24 N16 Zn1 88.1(2) . . ?
C25 N17 C24 115.0(4) . . ?
C27 N18 C24 118.0(3) . . ?
C27 N18 Zn1 140.6(3) . . ?
C24 N18 Zn1 101.2(2) . . ?
N1 C1 C2 122.0(3) . . ?
C1 C2 C3 117.0(3) . . ?
N2 C3 C2 122.9(3) . . ?
N2 C4 N1 126.7(3) . . ?
N2 C4 N3 122.3(3) . . ?
N1 C4 N3 110.9(3) . . ?
N3 C5 N4 123.0(3) . . ?
N5 C6 N6 126.8(3) . . ?
N5 C6 N4 123.1(3) . . ?
N6 C6 N4 110.0(3) . . ?
N5 C7 C8 123.3(4) . . ?
C9 C8 C7 117.5(4) . . ?
N6 C9 C8 121.2(4) . . ?
N7 C10 C11 121.4(4) . . ?
C10 C11 C12 117.0(3) . . ?
N8 C12 C11 123.9(4) . . ?
N8 C13 N7 125.6(3) . . ?
N8 C13 N9 124.5(3) . . ?
N7 C13 N9 109.8(3) . . ?
N10 C14 N9 120.5(3) . . ?
N12 C15 N11 127.5(3) . . ?
N12 C15 N10 112.5(3) . . ?
N11 C15 N10 120.0(3) . . ?
N11 C16 C17 122.4(4) . . ?
C16 C17 C18 117.9(4) . . ?
N12 C18 C17 121.4(4) . . ?
N13 C19 C20 123.0(4) . . ?
C21 C20 C19 116.0(4) . . ?
N14 C21 C20 124.6(4) . . ?
N13 C22 N14 127.6(3) . . ?
N13 C22 N15 114.1(3) . . ?
N14 C22 N15 118.3(4) . . ?
N16 C23 N15 121.6(3) . . ?
N17 C24 N18 126.1(4) . . ?
N17 C24 N16 124.0(4) . . ?
N18 C24 N16 109.9(3) . . ?
N17 C25 C26 123.7(4) . . ?
C25 C26 C27 117.6(4) . . ?
N18 C27 C26 119.6(4) . . ?

loop_
_geom_bond_atom_site_label_1
_geom_bond_atom_site_label_2
_geom_bond_distance
_geom_bond_site_symmetry_2
_geom_bond_publ_flag
Zn1 N10 1.967(3) . ?
Zn1 N4 2.045(3) . ?
Zn1 N18 2.053(3) . ?
Zn1 N6 2.283(3) . ?
Zn1 N16 2.323(3) . ?
Zn2 N15 1.948(3) . ?
Zn2 N3 2.016(3) . ?
Zn2 N7 2.025(3) . ?
Zn2 N9 2.340(3) . ?
Zn2 N1 2.387(3) . ?
I1 I3 2.8949(5) . ?
I1 I2 2.9191(5) . ?
N1 C1 1.320(4) . ?
N1 C4 1.332(4) . ?
N2 C4 1.326(4) . ?
N2 C3 1.336(4) . ?
N3 C5 1.305(4) . ?
N3 C4 1.389(4) . ?
N4 C5 1.310(3) . ?
N4 C6 1.384(4) . ?
N5 C6 1.326(4) . ?
N5 C7 1.346(4) . ?
N6 C9 1.334(4) . ?
N6 C6 1.337(4) . ?
N7 C10 1.312(4) . ?
N7 C13 1.353(4) . ?
N8 C12 1.330(4) . ?
N8 C13 1.337(4) . ?
N9 C14 1.322(4) . ?
N9 C13 1.376(4) . ?
N10 C14 1.317(4) . ?
N10 C15 1.398(4) . ?
N11 C16 1.332(4) . ?
N11 C15 1.334(4) . ?
N12 C15 1.329(4) . ?
N12 C18 1.332(4) . ?
N13 C19 1.323(4) . ?
N13 C22 1.325(4) . ?
N14 C21 1.327(5) . ?
N14 C22 1.341(4) . ?
N15 C23 1.319(4) . ?
N15 C22 1.397(4) . ?
N16 C23 1.305(4) . ?
N16 C24 1.375(4) . ?
N17 C25 1.315(5) . ?
N17 C24 1.324(4) . ?
N18 C27 1.328(4) . ?
N18 C24 1.340(4) . ?
C1 C2 1.361(5) . ?
C2 C3 1.375(5) . ?
C7 C8 1.386(5) . ?
C8 C9 1.347(5) . ?
C10 C11 1.371(5) . ?
C11 C12 1.376(5) . ?
C16 C17 1.370(5) . ?
C17 C18 1.370(5) . ?
C19 C20 1.375(5) . ?
C20 C21 1.349(5) . ?
C25 C26 1.373(6) . ?
C26 C27 1.378(6) . ?
